data_7033698
loop_
_publ_author_name
'Hill, Anthony F.'
'Stewart, Craig D.'
'Ward, Jas S.'

_publ_section_title
;
 Organometallic chemistry of ethynyl boronic acid MIDA ester, HC[triple
 bond, length as m-dash]CB(O2CCH2)2NMe.
;
_journal_issue 12
_journal_name_full 'Dalton transactions (Cambridge, England : 2003)'
_journal_page_first 5713
_journal_page_last 5726
_journal_paper_doi 10.1039/c4dt03695f
_journal_volume 44
_journal_year 2015
_chemical_absolute_configuration ad
_chemical_compound_source 'Research School of Chemistry'
_chemical_formula_moiety 'C47 H43 B1 N2 O5 P2 Ru1 S2'
_chemical_formula_sum 'C47 H43 B N2 O5 P2 Ru S2'
_chemical_formula_weight 953.83
_space_group_IT_number 7
_symmetry_cell_setting monoclinic
_symmetry_space_group_name_Hall 'P -2yc'
_symmetry_space_group_name_H-M 'P 1 c 1'
_atom_sites_solution_hydrogens difmap
_atom_sites_solution_primary direct
_audit_creation_date 14-07-16
_audit_creation_method CRYSTALS_ver_14.40
_audit_update_record
;
2014-12-03 deposited with the CCDC.
2015-01-19 downloaded from the CCDC.
;
_cell_angle_alpha 90
_cell_angle_beta 91.4444(6)
_cell_angle_gamma 90
_cell_formula_units_Z 2
_cell_length_a 10.68840(10)
_cell_length_b 10.90130(10)
_cell_length_c 18.73100(10)
_cell_measurement_reflns_used 23849
_cell_measurement_temperature 150
_cell_measurement_theta_max 72
_cell_measurement_theta_min 4
_cell_volume 2181.79(3)
_computing_cell_refinement 'CrysAlis, (Oxford Diffraction, 2002)'
_computing_data_collection 'SuperNova, (Oxford Diffraction, 2010)'
_computing_data_reduction 'CrysAlis, (Oxford Diffraction, 2002)'
_computing_molecular_graphics 'CAMERON (Watkin et al., 1996)'
_computing_publication_material 'CRYSTALS (Betteridge et al., 2003)'
_computing_structure_refinement 'CRYSTALS (Betteridge et al., 2003)'
_computing_structure_solution 'SIR92 (Altomare et al., 1994)'
_diffrn_ambient_temperature 150
_diffrn_measured_fraction_theta_full 0.997
_diffrn_measured_fraction_theta_max 0.997
_diffrn_measurement_device Area
_diffrn_measurement_device_type 'Oxford Diffraction SuperNova'
_diffrn_measurement_method \w
_diffrn_radiation_monochromator Mirror
_diffrn_radiation_type 'Cu K\a'
_diffrn_radiation_wavelength 1.54184
_diffrn_reflns_av_R_equivalents 0.033
_diffrn_reflns_limit_h_max 13
_diffrn_reflns_limit_h_min -13
_diffrn_reflns_limit_k_max 13
_diffrn_reflns_limit_k_min -13
_diffrn_reflns_limit_l_max 17
_diffrn_reflns_limit_l_min -23
_diffrn_reflns_number 42228
_diffrn_reflns_theta_full 72.350
_diffrn_reflns_theta_max 72.350
_diffrn_reflns_theta_min 4.055
_diffrn_standards_number 0
_exptl_absorpt_coefficient_mu 4.891
_exptl_absorpt_correction_T_max 0.75
_exptl_absorpt_correction_T_min 0.68
_exptl_absorpt_correction_type multi-scan
_exptl_absorpt_process_details 'CrysAlis, (Oxford Diffraction, 2002)'
_exptl_crystal_colour yellow
_exptl_crystal_density_diffrn 1.452
_exptl_crystal_density_method 'not measured'
_exptl_crystal_description block
_exptl_crystal_F_000 980
_exptl_crystal_recrystallization_method 'Re-crystallisation from solvent: Acetone'
_exptl_crystal_size_max 0.115
_exptl_crystal_size_mid 0.102
_exptl_crystal_size_min 0.058
_refine_diff_density_max 0.99
_refine_diff_density_min -0.74
_refine_ls_abs_structure_details 'Flack (1983), 2904 Friedel-pairs'
_refine_ls_abs_structure_Flack -0.029(5)
_refine_ls_extinction_method None
_refine_ls_goodness_of_fit_ref 0.9481
_refine_ls_hydrogen_treatment constr
_refine_ls_matrix_type full
_refine_ls_number_parameters 542
_refine_ls_number_reflns 7192
_refine_ls_number_restraints 2
_refine_ls_R_factor_all 0.0262
_refine_ls_R_factor_gt 0.0258
_refine_ls_shift/su_max 0.0019827
_refine_ls_shift/su_mean 0.0000234
_refine_ls_structure_factor_coef Fsqd
_refine_ls_weighting_details
;
 Method, part 1, Chebychev polynomial, (Watkin, 1994, Prince, 1982) 
 [weight] = 1.0/[A~0~*T~0~(x)+A~1~*T~1~(x) ... +A~n-1~]*T~n-1~(x)] 
 where A~i~ are the Chebychev coefficients listed below and x= Fcalc/Fmax 
 Method = Robust Weighting (Prince, 1982) 
 W = [weight] * [1-(deltaF/6*sigmaF)^2^]^2^ 
 A~i~ are: 
 0.214E+04 0.351E+04 0.237E+04 0.109E+04 301. 
;
_refine_ls_weighting_scheme calc
_refine_ls_wR_factor_all 0.0695
_refine_ls_wR_factor_gt 0.0685
_refine_ls_wR_factor_ref 0.0695
_reflns_limit_h_max 13
_reflns_limit_h_min -13
_reflns_limit_k_max 13
_reflns_limit_k_min 0
_reflns_limit_l_max 17
_reflns_limit_l_min -23
_reflns_number_gt 7088
_reflns_number_total 7220
_reflns_threshold_expression I>2.0\s(I)
_oxford_diffrn_Wilson_B_factor 1.78
_oxford_diffrn_Wilson_scale 0.05
_oxford_refine_ls_r_factor_ref 0.0262
_oxford_refine_ls_scale 4.47(3)
_oxford_reflns_number_all 7192
_oxford_reflns_threshold_expression_ref I>0.0\s(I)
_oxford_structure_analysis_title 'C:\Users\Jas\Desktop\jas155(JSW3 At 21: 8 on'
_cod_data_source_file c4dt03695f1.cif
_cod_data_source_block jas155(JSW366)
_cod_depositor_comments 'Adding full bibliography for 7033695--7033706.cif.'
_cod_original_cell_volume 2181.80(3)
_cod_original_sg_symbol_H-M 'P 1 c 1 '
_cod_original_formula_sum 'C47 H43 B1 N2 O5 P2 Ru1 S2'
_cod_database_code 7033698

loop_
_symmetry_equiv_pos_as_xyz
x,y,z
x,-y,z+1/2

loop_
_atom_site_label
_atom_site_type_symbol
_atom_site_fract_x
_atom_site_fract_y
_atom_site_fract_z
_atom_site_U_iso_or_equiv
_atom_site_occupancy
_atom_site_adp_type
_atom_site_refinement_flags_posn
B1 B -0.1004(3) 0.8581(3) 0.40122(18) 0.0296 1.0000 Uani .
N1 N -0.0468(2) 0.9562(2) 0.46359(13) 0.0317 1.0000 Uani .
N2 N 0.4601(2) 0.4675(2) 0.21559(15) 0.0350 1.0000 Uani .
O1 O -0.22065(18) 0.92087(18) 0.38229(13) 0.0360 1.0000 Uani .
O2 O -0.1266(2) 0.74939(15) 0.44626(15) 0.0349 1.0000 Uani .
O3 O -0.3106(2) 1.1061(2) 0.38675(18) 0.0599 1.0000 Uani .
O4 O -0.1848(2) 0.7082(2) 0.55755(14) 0.0462 1.0000 Uani .
O8 O 0.0696(2) 0.9394(3) 0.12503(17) 0.0616 1.0000 Uani .
P1 P 0.03554(7) 0.59676(6) 0.18261(4) 0.0218 1.0000 Uani .
P2 P 0.34153(7) 0.88752(5) 0.25919(4) 0.0223 1.0000 Uani .
Ru1 Ru 0.18254(4) 0.748774(14) 0.21951(3) 0.0216 1.0000 Uani .
S1 S 0.35079(7) 0.65913(5) 0.14952(4) 0.0274 1.0000 Uani .
S2 S 0.27415(7) 0.57398(5) 0.28684(5) 0.0265 1.0000 Uani .
C1 C 0.0640(2) 0.8048(2) 0.29600(15) 0.0257 1.0000 Uani .
C2 C -0.0087(3) 0.8353(2) 0.34055(16) 0.0298 1.0000 Uani .
C3 C -0.2243(3) 1.0373(3) 0.4005(2) 0.0395 1.0000 Uani .
C4 C -0.1423(3) 0.7769(3) 0.51414(19) 0.0352 1.0000 Uani .
C5 C -0.1042(3) 1.0737(3) 0.4401(2) 0.0393 1.0000 Uani .
C6 C -0.1047(3) 0.9071(3) 0.52989(19) 0.0453 1.0000 Uani .
C7 C 0.0921(3) 0.9619(3) 0.46966(18) 0.0399 1.0000 Uani .
C8 C 0.1146(3) 0.8661(3) 0.15932(17) 0.0355 1.0000 Uani .
C11 C 0.3738(2) 0.5552(2) 0.21713(17) 0.0283 1.0000 Uani .
C12 C 0.5435(3) 0.4563(3) 0.1555(2) 0.0485 1.0000 Uani .
C13 C 0.4741(3) 0.3800(3) 0.2738(2) 0.0461 1.0000 Uani .
C21 C 0.1055(2) 0.4813(2) 0.12448(15) 0.0251 1.0000 Uani .
C22 C 0.1515(3) 0.3725(3) 0.15359(17) 0.0323 1.0000 Uani .
C23 C 0.2199(3) 0.2923(3) 0.1119(2) 0.0415 1.0000 Uani .
C24 C 0.2413(3) 0.3194(3) 0.0418(2) 0.0456 1.0000 Uani .
C25 C 0.1952(3) 0.4270(3) 0.01213(19) 0.0437 1.0000 Uani .
C26 C 0.1289(3) 0.5084(3) 0.05339(16) 0.0340 1.0000 Uani .
C31 C -0.1027(2) 0.6517(2) 0.13198(14) 0.0256 1.0000 Uani .
C32 C -0.1594(3) 0.7607(2) 0.1539(2) 0.0285 1.0000 Uani .
C33 C -0.2653(3) 0.8045(3) 0.11826(18) 0.0343 1.0000 Uani .
C34 C -0.3169(3) 0.7425(3) 0.0608(2) 0.0360 1.0000 Uani .
C35 C -0.2631(3) 0.6323(3) 0.03982(17) 0.0359 1.0000 Uani .
C36 C -0.1564(2) 0.5873(2) 0.07484(15) 0.0295 1.0000 Uani .
C41 C -0.0387(2) 0.5029(2) 0.25065(15) 0.0235 1.0000 Uani .
C42 C -0.0235(2) 0.5277(2) 0.32301(15) 0.0253 1.0000 Uani .
C43 C -0.0858(3) 0.4584(2) 0.37369(15) 0.0281 1.0000 Uani .
C44 C -0.1624(2) 0.3629(3) 0.35199(16) 0.0311 1.0000 Uani .
C45 C -0.1766(3) 0.3352(3) 0.28011(17) 0.0321 1.0000 Uani .
C46 C -0.1165(2) 0.4049(2) 0.22983(16) 0.0288 1.0000 Uani .
C51 C 0.2973(2) 1.0219(2) 0.31197(15) 0.0266 1.0000 Uani .
C52 C 0.3741(3) 1.0691(2) 0.36696(16) 0.0314 1.0000 Uani .
C53 C 0.3392(3) 1.1765(3) 0.40226(18) 0.0381 1.0000 Uani .
C54 C 0.2306(4) 1.2385(2) 0.3822(2) 0.0400 1.0000 Uani .
C55 C 0.1562(3) 1.1938(2) 0.32756(19) 0.0362 1.0000 Uani .
C56 C 0.1876(3) 1.0850(2) 0.29247(17) 0.0296 1.0000 Uani .
C61 C 0.4611(2) 0.8097(2) 0.31319(16) 0.0253 1.0000 Uani .
C62 C 0.4348(3) 0.7777(3) 0.38356(17) 0.0308 1.0000 Uani .
C63 C 0.5150(3) 0.6999(3) 0.42219(17) 0.0350 1.0000 Uani .
C64 C 0.6190(3) 0.6517(3) 0.38980(19) 0.0386 1.0000 Uani .
C65 C 0.6444(3) 0.6807(3) 0.32011(19) 0.0370 1.0000 Uani .
C66 C 0.5663(3) 0.7600(2) 0.2816(2) 0.0305 1.0000 Uani .
C71 C 0.4299(2) 0.9663(2) 0.18915(15) 0.0244 1.0000 Uani .
C72 C 0.3947(3) 0.9590(2) 0.11726(16) 0.0292 1.0000 Uani .
C73 C 0.4565(3) 1.0273(3) 0.06639(17) 0.0337 1.0000 Uani .
C74 C 0.5550(3) 1.1018(2) 0.08610(18) 0.0351 1.0000 Uani .
C75 C 0.5923(3) 1.1089(2) 0.15713(18) 0.0344 1.0000 Uani .
C76 C 0.5310(3) 1.0426(2) 0.20904(16) 0.0298 1.0000 Uani .
H51 H -0.0476 1.1149 0.4084 0.0469 1.0000 Uiso R
H52 H -0.1182 1.1256 0.4806 0.0466 1.0000 Uiso R
H61 H -0.1766 0.9559 0.5435 0.0558 1.0000 Uiso R
H62 H -0.0463 0.9073 0.5697 0.0555 1.0000 Uiso R
H71 H 0.1163 1.0243 0.5026 0.0591 1.0000 Uiso R
H72 H 0.1266 0.9793 0.4226 0.0597 1.0000 Uiso R
H73 H 0.1231 0.8846 0.4871 0.0592 1.0000 Uiso R
H123 H 0.5599 0.3716 0.1452 0.0726 1.0000 Uiso R
H122 H 0.5049 0.4942 0.1151 0.0724 1.0000 Uiso R
H121 H 0.6211 0.4986 0.1659 0.0723 1.0000 Uiso R
H131 H 0.5595 0.3808 0.2905 0.0694 1.0000 Uiso R
H132 H 0.4553 0.2995 0.2583 0.0698 1.0000 Uiso R
H133 H 0.4220 0.4012 0.3116 0.0689 1.0000 Uiso R
H221 H 0.1347 0.3533 0.2015 0.0386 1.0000 Uiso R
H231 H 0.2529 0.2218 0.1325 0.0496 1.0000 Uiso R
H241 H 0.2859 0.2654 0.0144 0.0550 1.0000 Uiso R
H251 H 0.2110 0.4461 -0.0349 0.0522 1.0000 Uiso R
H261 H 0.0997 0.5806 0.0342 0.0407 1.0000 Uiso R
H321 H -0.1225 0.8035 0.1928 0.0346 1.0000 Uiso R
H331 H -0.3026 0.8739 0.1337 0.0411 1.0000 Uiso R
H341 H -0.3868 0.7732 0.0360 0.0428 1.0000 Uiso R
H351 H -0.3003 0.5873 0.0022 0.0426 1.0000 Uiso R
H361 H -0.1222 0.5120 0.0597 0.0344 1.0000 Uiso R
H421 H 0.0297 0.5909 0.3377 0.0292 1.0000 Uiso R
H431 H -0.0743 0.4780 0.4224 0.0337 1.0000 Uiso R
H441 H -0.2037 0.3185 0.3845 0.0371 1.0000 Uiso R
H451 H -0.2267 0.2696 0.2654 0.0379 1.0000 Uiso R
H461 H -0.1306 0.3869 0.1820 0.0340 1.0000 Uiso R
H521 H 0.4485 1.0307 0.3792 0.0363 1.0000 Uiso R
H531 H 0.3885 1.2081 0.4390 0.0457 1.0000 Uiso R
H541 H 0.2060 1.3093 0.4050 0.0485 1.0000 Uiso R
H551 H 0.0854 1.2357 0.3149 0.0429 1.0000 Uiso R
H561 H 0.1343 1.0535 0.2564 0.0355 1.0000 Uiso R
H621 H 0.3634 0.8064 0.4059 0.0370 1.0000 Uiso R
H631 H 0.4961 0.6799 0.4693 0.0416 1.0000 Uiso R
H641 H 0.6712 0.6004 0.4170 0.0466 1.0000 Uiso R
H651 H 0.7126 0.6493 0.2995 0.0446 1.0000 Uiso R
H661 H 0.5817 0.7804 0.2342 0.0368 1.0000 Uiso R
H721 H 0.3305 0.9092 0.1036 0.0345 1.0000 Uiso R
H731 H 0.4309 1.0220 0.0180 0.0409 1.0000 Uiso R
H741 H 0.5971 1.1453 0.0519 0.0420 1.0000 Uiso R
H751 H 0.6615 1.1597 0.1709 0.0414 1.0000 Uiso R
H761 H 0.5559 1.0483 0.2567 0.0355 1.0000 Uiso R

loop_
_atom_site_aniso_label
_atom_site_aniso_U_11
_atom_site_aniso_U_22
_atom_site_aniso_U_33
_atom_site_aniso_U_23
_atom_site_aniso_U_13
_atom_site_aniso_U_12
B1 0.0284(13) 0.0293(13) 0.0315(17) -0.0051(12) 0.0058(12) 0.0010(11)
N1 0.0321(11) 0.0328(11) 0.0309(13) -0.0073(9) 0.0121(10) -0.0065(9)
N2 0.0280(11) 0.0244(11) 0.0531(17) 0.0040(10) 0.0097(11) 0.0048(9)
O1 0.0299(10) 0.0316(10) 0.0466(14) -0.0062(9) 0.0043(9) 0.0010(8)
O2 0.0386(13) 0.0281(12) 0.0384(15) -0.0028(7) 0.0107(11) 0.0011(7)
O3 0.0356(12) 0.0340(11) 0.110(3) 0.0009(13) 0.0094(13) 0.0057(9)
O4 0.0525(14) 0.0450(13) 0.0416(14) 0.0100(11) 0.0080(11) -0.0045(11)
O8 0.0453(14) 0.0696(18) 0.070(2) 0.0421(15) 0.0029(13) 0.0115(12)
P1 0.0232(3) 0.0234(2) 0.0189(3) -0.0007(2) 0.0037(2) 0.0037(2)
P2 0.0235(3) 0.0216(3) 0.0221(3) 0.0011(2) 0.0050(2) 0.0029(2)
Ru1 0.02280(9) 0.02104(9) 0.02107(10) 0.00081(6) 0.00468(7) 0.00410(5)
S1 0.0270(3) 0.0266(3) 0.0291(3) -0.0008(2) 0.0087(2) 0.0038(2)
S2 0.0252(3) 0.0242(3) 0.0303(3) 0.0021(2) 0.0034(2) 0.0044(2)
C1 0.0262(12) 0.0208(11) 0.0301(14) 0.0002(9) 0.0031(11) 0.0006(9)
C2 0.0341(14) 0.0245(12) 0.0308(15) -0.0034(10) 0.0037(12) 0.0017(10)
C3 0.0329(15) 0.0299(13) 0.056(2) -0.0022(13) 0.0138(14) 0.0018(11)
C4 0.0316(14) 0.0344(12) 0.0398(19) -0.0001(14) 0.0067(13) -0.0015(13)
C5 0.0332(14) 0.0289(13) 0.057(2) -0.0085(12) 0.0133(14) -0.0024(11)
C6 0.056(2) 0.0469(17) 0.0338(18) -0.0094(13) 0.0161(15) -0.0212(15)
C7 0.0352(15) 0.0531(17) 0.0314(16) -0.0014(13) 0.0030(12) -0.0093(13)
C8 0.0286(13) 0.0412(15) 0.0373(17) 0.0055(13) 0.0107(12) 0.0009(12)
C11 0.0215(11) 0.0215(11) 0.0421(17) -0.0016(11) 0.0027(11) 0.0016(9)
C12 0.0382(16) 0.0395(16) 0.069(3) 0.0103(15) 0.0250(16) 0.0146(13)
C13 0.0387(16) 0.0323(15) 0.068(2) 0.0157(14) 0.0182(16) 0.0143(12)
C21 0.0238(12) 0.0284(12) 0.0233(13) -0.0046(10) 0.0050(10) 0.0004(10)
C22 0.0298(13) 0.0316(13) 0.0360(16) -0.0031(11) 0.0079(11) 0.0033(11)
C23 0.0418(17) 0.0269(15) 0.056(2) -0.0093(13) 0.0135(15) 0.0085(12)
C24 0.0437(16) 0.0420(15) 0.052(2) -0.0222(14) 0.0181(15) -0.0003(13)
C25 0.0418(17) 0.0586(19) 0.0313(17) -0.0145(14) 0.0130(13) -0.0058(14)
C26 0.0332(14) 0.0421(15) 0.0270(15) -0.0032(12) 0.0059(12) 0.0031(11)
C31 0.0291(13) 0.0278(12) 0.0202(13) 0.0031(10) 0.0048(10) 0.0048(9)
C32 0.0272(17) 0.0306(14) 0.0281(19) 0.0015(10) 0.0070(14) 0.0067(10)
C33 0.0309(13) 0.0344(14) 0.0381(17) 0.0083(12) 0.0129(12) 0.0106(11)
C34 0.0266(16) 0.052(2) 0.0299(19) 0.0113(12) 0.0022(14) 0.0060(11)
C35 0.0316(13) 0.0501(16) 0.0260(15) 0.0026(12) 0.0009(11) -0.0025(12)
C36 0.0292(13) 0.0320(13) 0.0276(15) 0.0002(10) 0.0041(11) 0.0036(10)
C41 0.0217(11) 0.0242(11) 0.0249(13) -0.0007(10) 0.0046(10) 0.0077(9)
C42 0.0264(12) 0.0237(11) 0.0261(14) -0.0033(10) 0.0049(11) 0.0029(9)
C43 0.0325(14) 0.0302(12) 0.0219(14) 0.0029(10) 0.0059(11) 0.0067(10)
C44 0.0280(12) 0.0291(12) 0.0367(16) 0.0045(11) 0.0102(11) 0.0025(10)
C45 0.0250(12) 0.0349(13) 0.0363(16) -0.0006(11) 0.0021(11) -0.0032(10)
C46 0.0262(12) 0.0340(13) 0.0263(14) -0.0031(10) 0.0021(10) 0.0011(10)
C51 0.0299(13) 0.0244(12) 0.0261(14) 0.0022(10) 0.0095(11) 0.0034(10)
C52 0.0335(14) 0.0290(12) 0.0322(16) -0.0012(11) 0.0090(12) 0.0008(10)
C53 0.0480(17) 0.0296(13) 0.0371(17) -0.0042(11) 0.0061(14) -0.0025(11)
C54 0.051(2) 0.0236(13) 0.046(2) -0.0038(11) 0.0166(17) 0.0008(11)
C55 0.0379(15) 0.0255(14) 0.0457(19) 0.0056(12) 0.0132(14) 0.0078(11)
C56 0.0325(14) 0.0234(11) 0.0336(16) 0.0023(10) 0.0106(11) 0.0039(10)
C61 0.0260(12) 0.0203(10) 0.0296(14) 0.0021(9) 0.0043(10) 0.0004(9)
C62 0.0323(14) 0.0316(11) 0.0286(16) 0.0017(13) 0.0039(12) 0.0042(12)
C63 0.0411(15) 0.0336(15) 0.0302(15) 0.0039(11) -0.0030(12) -0.0016(12)
C64 0.0354(14) 0.0332(14) 0.0468(19) 0.0031(12) -0.0084(13) 0.0063(11)
C65 0.0257(13) 0.0356(14) 0.050(2) 0.0008(13) 0.0028(13) 0.0057(11)
C66 0.0305(17) 0.0265(14) 0.035(2) 0.0009(10) 0.0086(15) 0.0021(9)
C71 0.0269(12) 0.0210(11) 0.0256(14) 0.0010(9) 0.0072(10) 0.0056(9)
C72 0.0308(13) 0.0277(12) 0.0295(15) 0.0041(10) 0.0075(11) 0.0032(10)
C73 0.0403(15) 0.0319(14) 0.0295(16) 0.0063(11) 0.0099(13) 0.0070(11)
C74 0.0411(15) 0.0260(12) 0.0391(17) 0.0086(11) 0.0159(13) 0.0033(11)
C75 0.0368(14) 0.0215(11) 0.0454(18) 0.0005(11) 0.0086(13) -0.0009(10)
C76 0.0327(13) 0.0290(12) 0.0277(15) -0.0015(10) 0.0060(11) 0.0004(10)

loop_
_atom_type_symbol
_atom_type_scat_dispersion_real
_atom_type_scat_dispersion_imag
_atom_type_scat_Cromer_Mann_a1
_atom_type_scat_Cromer_Mann_b1
_atom_type_scat_Cromer_Mann_a2
_atom_type_scat_Cromer_Mann_b2
_atom_type_scat_Cromer_Mann_a3
_atom_type_scat_Cromer_Mann_b3
_atom_type_scat_Cromer_Mann_a4
_atom_type_scat_Cromer_Mann_b4
_atom_type_scat_Cromer_Mann_c
_atom_type_scat_source
C 0.0181 0.0091 2.3100 20.8439 1.0200 10.2075 1.5886 0.5687 0.8650 51.6512 0.2156 'International Tables Vol C 4.2.6.8 and 6.1.1.4'
H 0.0000 0.0000 0.4930 10.5109 0.3229 26.1257 0.1402 3.1424 0.0408 57.7998 0.0030 'International Tables Vol C 4.2.6.8 and 6.1.1.4'
B 0.0090 0.0039 2.0545 23.2185 1.3326 1.0210 1.0979 60.3498 0.7068 0.1403 -0.1932 'International Tables Vol C 4.2.6.8 and 6.1.1.4'
N 0.0311 0.0180 12.2126 0.0057 3.1322 9.8933 2.0125 28.9975 1.1663 0.5826 -11.5290 'International Tables Vol C 4.2.6.8 and 6.1.1.4'
O 0.0492 0.0322 3.0485 13.2771 2.2868 5.7011 1.5463 0.3239 0.8670 32.9089 0.2508 'International Tables Vol C 4.2.6.8 and 6.1.1.4'
P 0.2955 0.4335 6.4345 1.9067 4.1791 27.1570 1.7800 0.5260 1.4908 68.1645 1.1149 'International Tables Vol C 4.2.6.8 and 6.1.1.4'
Ru 0.0552 3.2960 19.2674 0.8085 12.9182 8.4347 4.8634 24.7997 1.5676 94.2928 5.3787 'International Tables Vol C 4.2.6.8 and 6.1.1.4'
S 0.3331 0.5567 6.9053 1.4679 5.2034 22.2151 1.4379 0.2536 1.5863 56.1720 0.8669 'International Tables Vol C 4.2.6.8 and 6.1.1.4'

loop_
_geom_angle_atom_site_label_1
_geom_angle_atom_site_label_2
_geom_angle_atom_site_label_3
_geom_angle
_geom_angle_publ_flag
N1 B1 O1 98.7(2) yes
N1 B1 O2 100.3(2) yes
O1 B1 O2 109.1(2) yes
N1 B1 C2 113.9(2) yes
O1 B1 C2 117.4(3) yes
O2 B1 C2 115.0(2) yes
B1 N1 C5 102.3(2) yes
B1 N1 C6 102.0(2) yes
C5 N1 C6 112.2(2) yes
B1 N1 C7 113.8(2) yes
C5 N1 C7 113.0(2) yes
C6 N1 C7 112.5(3) yes
C11 N2 C12 121.0(3) yes
C11 N2 C13 120.9(3) yes
C12 N2 C13 118.1(2) yes
B1 O1 C3 114.3(2) yes
B1 O2 C4 113.3(2) yes
Ru1 P1 C21 112.02(8) yes
Ru1 P1 C31 116.13(9) yes
C21 P1 C31 104.58(13) yes
Ru1 P1 C41 118.87(9) yes
C21 P1 C41 102.67(11) yes
C31 P1 C41 100.66(11) yes
Ru1 P2 C51 118.95(9) yes
Ru1 P2 C61 111.31(8) yes
C51 P2 C61 105.04(13) yes
Ru1 P2 C71 116.59(9) yes
C51 P2 C71 98.87(11) yes
C61 P2 C71 104.28(12) yes
P2 Ru1 P1 175.20(2) yes
P2 Ru1 S1 83.85(2) yes
P1 Ru1 S1 93.15(2) yes
P2 Ru1 S2 93.44(2) yes
P1 Ru1 S2 82.03(2) yes
S1 Ru1 S2 71.32(2) yes
P2 Ru1 C1 92.40(7) yes
P1 Ru1 C1 89.72(7) yes
S1 Ru1 C1 167.19(8) yes
S2 Ru1 C1 96.77(7) yes
P2 Ru1 C8 90.98(10) yes
P1 Ru1 C8 93.37(10) yes
S1 Ru1 C8 103.43(9) yes
S2 Ru1 C8 172.70(10) yes
C1 Ru1 C8 88.84(11) yes
Ru1 S1 C11 87.84(9) yes
Ru1 S2 C11 87.11(9) yes
Ru1 C1 C2 178.0(2) yes
B1 C2 C1 172.9(3) yes
O1 C3 O3 124.8(3) yes
O1 C3 C5 110.4(2) yes
O3 C3 C5 124.8(3) yes
O2 C4 O4 124.7(3) yes
O2 C4 C6 111.3(3) yes
O4 C4 C6 124.0(3) yes
C3 C5 N1 104.9(2) yes
C3 C5 H51 110.7 no
N1 C5 H51 108.8 no
C3 C5 H52 113.1 no
N1 C5 H52 110.3 no
H51 C5 H52 108.9 no
C4 C6 N1 106.8(3) yes
C4 C6 H61 111.0 no
N1 C6 H61 111.4 no
C4 C6 H62 108.7 no
N1 C6 H62 111.6 no
H61 C6 H62 107.3 no
N1 C7 H71 109.5 no
N1 C7 H72 109.6 no
H71 C7 H72 110.0 no
N1 C7 H73 109.0 no
H71 C7 H73 108.8 no
H72 C7 H73 109.9 no
O8 C8 Ru1 176.8(3) yes
S2 C11 S1 113.74(14) yes
S2 C11 N2 123.1(2) yes
S1 C11 N2 123.2(2) yes
N2 C12 H123 110.7 no
N2 C12 H122 108.6 no
H123 C12 H122 109.6 no
N2 C12 H121 110.1 no
H123 C12 H121 109.9 no
H122 C12 H121 107.9 no
N2 C13 H131 108.6 no
N2 C13 H132 111.3 no
H131 C13 H132 107.6 no
N2 C13 H133 110.7 no
H131 C13 H133 109.2 no
H132 C13 H133 109.4 no
P1 C21 C22 119.8(2) yes
P1 C21 C26 120.5(2) yes
C22 C21 C26 119.1(2) yes
C21 C22 C23 120.1(3) yes
C21 C22 H221 119.2 no
C23 C22 H221 120.7 no
C22 C23 C24 120.3(3) yes
C22 C23 H231 119.2 no
C24 C23 H231 120.5 no
C23 C24 C25 120.1(3) yes
C23 C24 H241 119.8 no
C25 C24 H241 120.1 no
C24 C25 C26 120.1(3) yes
C24 C25 H251 120.1 no
C26 C25 H251 119.8 no
C21 C26 C25 120.3(3) yes
C21 C26 H261 119.4 no
C25 C26 H261 120.3 no
P1 C31 C32 118.4(2) yes
P1 C31 C36 122.9(2) yes
C32 C31 C36 118.6(3) yes
C31 C32 C33 120.5(3) yes
C31 C32 H321 118.0 no
C33 C32 H321 121.5 no
C32 C33 C34 121.0(3) yes
C32 C33 H331 119.7 no
C34 C33 H331 119.3 no
C33 C34 C35 119.0(3) yes
C33 C34 H341 121.0 no
C35 C34 H341 120.0 no
C34 C35 C36 120.7(3) yes
C34 C35 H351 119.5 no
C36 C35 H351 119.8 no
C31 C36 C35 120.2(3) yes
C31 C36 H361 120.9 no
C35 C36 H361 118.9 no
P1 C41 C42 121.9(2) yes
P1 C41 C46 119.8(2) yes
C42 C41 C46 118.3(2) yes
C41 C42 C43 120.8(3) yes
C41 C42 H421 119.3 no
C43 C42 H421 119.9 no
C42 C43 C44 119.9(3) yes
C42 C43 H431 118.8 no
C44 C43 H431 121.3 no
C43 C44 C45 120.1(2) yes
C43 C44 H441 120.1 no
C45 C44 H441 119.8 no
C44 C45 C46 120.1(3) yes
C44 C45 H451 120.2 no
C46 C45 H451 119.7 no
C41 C46 C45 120.8(3) yes
C41 C46 H461 120.8 no
C45 C46 H461 118.4 no
P2 C51 C52 122.4(2) yes
P2 C51 C56 118.5(2) yes
C52 C51 C56 118.9(2) yes
C51 C52 C53 119.8(3) yes
C51 C52 H521 120.1 no
C53 C52 H521 120.0 no
C52 C53 C54 120.7(3) yes
C52 C53 H531 120.8 no
C54 C53 H531 118.5 no
C53 C54 C55 119.6(3) yes
C53 C54 H541 122.0 no
C55 C54 H541 118.4 no
C54 C55 C56 120.7(3) yes
C54 C55 H551 118.6 no
C56 C55 H551 120.7 no
C55 C56 C51 120.1(3) yes
C55 C56 H561 120.0 no
C51 C56 H561 119.8 no
P2 C61 C62 119.0(2) yes
P2 C61 C66 120.5(3) yes
C62 C61 C66 119.2(3) yes
C61 C62 C63 120.3(3) yes
C61 C62 H621 121.7 no
C63 C62 H621 118.0 no
C62 C63 C64 119.6(3) yes
C62 C63 H631 119.1 no
C64 C63 H631 121.3 no
C63 C64 C65 120.6(3) yes
C63 C64 H641 117.7 no
C65 C64 H641 121.8 no
C64 C65 C66 120.3(3) yes
C64 C65 H651 120.0 no
C66 C65 H651 119.7 no
C61 C66 C65 120.1(3) yes
C61 C66 H661 118.4 no
C65 C66 H661 121.6 no
P2 C71 C72 122.0(2) yes
P2 C71 C76 119.4(2) yes
C72 C71 C76 118.5(2) yes
C71 C72 C73 120.8(3) yes
C71 C72 H721 119.4 no
C73 C72 H721 119.8 no
C72 C73 C74 120.5(3) yes
C72 C73 H731 119.7 no
C74 C73 H731 119.8 no
C73 C74 C75 119.5(3) yes
C73 C74 H741 120.1 no
C75 C74 H741 120.4 no
C74 C75 C76 121.0(3) yes
C74 C75 H751 119.8 no
C76 C75 H751 119.2 no
C71 C76 C75 119.7(3) yes
C71 C76 H761 119.7 no
C75 C76 H761 120.6 no

loop_
_geom_bond_atom_site_label_1
_geom_bond_atom_site_label_2
_geom_bond_distance
_geom_bond_publ_flag
B1 N1 1.674(4) yes
B1 O1 1.491(4) yes
B1 O2 1.486(4) yes
B1 C2 1.539(4) yes
N1 C5 1.482(4) yes
N1 C6 1.500(4) yes
N1 C7 1.488(4) yes
N2 C11 1.329(3) yes
N2 C12 1.458(4) yes
N2 C13 1.453(4) yes
O1 C3 1.315(4) yes
O2 C4 1.321(4) yes
O3 C3 1.212(4) yes
O4 C4 1.203(4) yes
O8 C8 1.126(4) yes
P1 Ru1 2.3744(7) yes
P1 C21 1.836(3) yes
P1 C31 1.836(3) yes
P1 C41 1.831(3) yes
P2 Ru1 2.3799(7) yes
P2 C51 1.836(3) yes
P2 C61 1.820(3) yes
P2 C71 1.848(3) yes
Ru1 S1 2.4549(6) yes
Ru1 S2 2.4734(7) yes
Ru1 C1 2.030(3) yes
Ru1 C8 1.842(3) yes
S1 C11 1.713(3) yes
S2 C11 1.718(3) yes
C1 C2 1.202(4) yes
C3 C5 1.520(5) yes
C4 C6 1.502(4) yes
C5 H51 0.969 no
C5 H52 0.960 no
C6 H61 0.974 no
C6 H62 0.960 no
C7 H71 0.950 no
C7 H72 0.982 no
C7 H73 0.959 no
C12 H123 0.960 no
C12 H122 0.948 no
C12 H121 0.965 no
C13 H131 0.957 no
C13 H132 0.945 no
C13 H133 0.942 no
C21 C22 1.390(4) yes
C21 C26 1.393(4) yes
C22 C23 1.392(4) yes
C22 H221 0.943 no
C23 C24 1.371(5) yes
C23 H231 0.925 no
C24 C25 1.383(5) yes
C24 H241 0.922 no
C25 C26 1.384(4) yes
C25 H251 0.926 no
C26 H261 0.917 no
C31 C32 1.400(4) yes
C31 C36 1.392(4) yes
C32 C33 1.384(5) yes
C32 H321 0.944 no
C33 C34 1.375(5) yes
C33 H331 0.906 no
C34 C35 1.393(4) yes
C34 H341 0.932 no
C35 C36 1.390(4) yes
C35 H351 0.938 no
C36 H361 0.946 no
C41 C42 1.388(4) yes
C41 C46 1.403(4) yes
C42 C43 1.396(4) yes
C42 H421 0.930 no
C43 C44 1.379(4) yes
C43 H431 0.942 no
C44 C45 1.384(4) yes
C44 H441 0.902 no
C45 C46 1.381(4) yes
C45 H451 0.931 no
C46 H461 0.926 no
C51 C52 1.398(4) yes
C51 C56 1.400(4) yes
C52 C53 1.399(4) yes
C52 H521 0.923 no
C53 C54 1.387(5) yes
C53 H531 0.923 no
C54 C55 1.370(6) yes
C54 H541 0.922 no
C55 C56 1.401(4) yes
C55 H551 0.910 no
C56 H561 0.938 no
C61 C62 1.399(4) yes
C61 C66 1.394(4) yes
C62 C63 1.395(4) yes
C62 H621 0.934 no
C63 C64 1.384(4) yes
C63 H631 0.936 no
C64 C65 1.377(5) yes
C64 H641 0.933 no
C65 C66 1.391(5) yes
C65 H651 0.902 no
C66 H661 0.934 no
C71 C72 1.391(4) yes
C71 C76 1.406(4) yes
C72 C73 1.389(4) yes
C72 H721 0.906 no
C73 C74 1.373(5) yes
C73 H731 0.942 no
C74 C75 1.382(5) yes
C74 H741 0.923 no
C75 C76 1.389(4) yes
C75 H751 0.954 no
C76 H761 0.926 no

loop_
_geom_hbond_atom_site_label_D
_geom_hbond_atom_site_label_H
_geom_hbond_atom_site_label_A
_geom_hbond_site_symmetry_A
_geom_hbond_angle_DHA
_geom_hbond_distance_DH
_geom_hbond_distance_HA
_geom_hbond_distance_DA
_geom_hbond_publ_flag
C6 H62 O8 2_575 132.94(13) 0.960 2.309 3.046(4) yes
C7 H71 O8 2_575 132.94(10) 0.950 2.392 3.118(4) yes
C36 H361 O4 2_564 137.39(8) 0.946 2.491 3.251(4) yes
C42 H421 C1 . 134.00 0.930 2.489 3.206(4) yes
C44 H441 O3 1_545 135.70(10) 0.902 2.583 3.290(4) yes
C72 H721 C8 . 132.00 0.906 2.599 3.275(4) yes
